data_7055195
loop_
_publ_author_name
'Ali, Yakub'
'Alam, Mohammad Sarwar'
'Hamid, Hinna'
'Husain, Asif'
'Dhulap, Abhijeet'
'Hussain, Firasat'
'Bano, Sameena'
'Kharbanda, Chetna'

_publ_section_title
;
 Molecular modeling and synthesis of some new 2-imino-4-thiazolidinone
 derivatives with promising TNF-\a inhibitory activity
;
_journal_issue 1
_journal_name_full 'New J. Chem.'
_journal_page_first 711
_journal_paper_doi 10.1039/C5NJ00078E
_journal_volume 40
_journal_year 2016
_chemical_formula_sum 'C28 H21 Cl N2 O4 S'
_chemical_formula_weight 516.98
_chemical_name_systematic
;
 ?
;
_space_group_IT_number 14
_symmetry_cell_setting monoclinic
_symmetry_space_group_name_Hall '-P 2ybc'
_symmetry_space_group_name_H-M 'P 1 21/c 1'
_atom_sites_solution_hydrogens geom
_atom_sites_solution_primary direct
_atom_sites_solution_secondary difmap
_audit_creation_method SHELXL-97
_audit_update_record
;
2015-04-07 deposited with the CCDC.
2015-11-17 downloaded from the CCDC.
;
_cell_angle_alpha 90.00
_cell_angle_beta 99.779(8)
_cell_angle_gamma 90.00
_cell_formula_units_Z 4
_cell_length_a 17.4889(14)
_cell_length_b 17.3814(11)
_cell_length_c 8.2889(6)
_cell_measurement_reflns_used 1616
_cell_measurement_temperature 298(2)
_cell_measurement_theta_max 19.3810
_cell_measurement_theta_min 3.3170
_cell_volume 2483.1(3)
_computing_cell_refinement 'CrysAlis RED (Oxford, 2011)'
_computing_data_collection 'CrysAlis RED (Oxford, 2011)'
_computing_data_reduction 'CrysAlis RED (Oxford, 2011)'
_computing_molecular_graphics 'ORTEP-3 (Farrugia, 1997)'
_computing_publication_material 'SHELXL-97 (Sheldrick, 2008)'
_computing_structure_refinement 'SHELXL-97 (Sheldrick, 1997)'
_computing_structure_solution 'SHELXS-97 (Sheldrick, 1990)'
_diffrn_ambient_temperature 298(2)
_diffrn_detector_area_resol_mean 15.9853
_diffrn_measured_fraction_theta_full 0.998
_diffrn_measured_fraction_theta_max 0.998
_diffrn_measurement_device_type 'Xcalibur, Sapphire3'
_diffrn_measurement_method '\w scans'
_diffrn_radiation_monochromator graphite
_diffrn_radiation_source 'fine-focus sealed tube'
_diffrn_radiation_type MoK\a
_diffrn_radiation_wavelength 0.71073
_diffrn_reflns_av_R_equivalents 0.1996
_diffrn_reflns_av_sigmaI/netI 0.1635
_diffrn_reflns_limit_h_max 21
_diffrn_reflns_limit_h_min -21
_diffrn_reflns_limit_k_max 20
_diffrn_reflns_limit_k_min -20
_diffrn_reflns_limit_l_max 9
_diffrn_reflns_limit_l_min -9
_diffrn_reflns_number 30753
_diffrn_reflns_theta_full 25.35
_diffrn_reflns_theta_max 25.35
_diffrn_reflns_theta_min 2.83
_exptl_absorpt_coefficient_mu 0.276
_exptl_absorpt_correction_T_max 1.00000
_exptl_absorpt_correction_T_min 0.30115
_exptl_absorpt_correction_type multi-scan
_exptl_absorpt_process_details
;
CrysAlisPro, Agilent Technologies,
Version 1.171.36.32 (release 02-08-2013 CrysAlis171 .NET)
(compiled Aug  2 2013,16:46:58)
Empirical absorption correction using spherical harmonics,
 implemented in SCALE3 ABSPACK scaling algorithm.
;
_exptl_crystal_colour yellow
_exptl_crystal_density_diffrn 1.383
_exptl_crystal_density_method 'not measured'
_exptl_crystal_description needle
_exptl_crystal_F_000 1072
_exptl_crystal_size_max 0.13
_exptl_crystal_size_mid 0.08
_exptl_crystal_size_min 0.06
_refine_diff_density_max 0.224
_refine_diff_density_min -0.235
_refine_diff_density_rms 0.053
_refine_ls_extinction_method none
_refine_ls_goodness_of_fit_ref 0.988
_refine_ls_hydrogen_treatment mixed
_refine_ls_matrix_type full
_refine_ls_number_parameters 324
_refine_ls_number_reflns 4528
_refine_ls_number_restraints 84
_refine_ls_restrained_S_all 0.979
_refine_ls_R_factor_all 0.2170
_refine_ls_R_factor_gt 0.0949
_refine_ls_shift/su_max 0.000
_refine_ls_shift/su_mean 0.000
_refine_ls_structure_factor_coef Fsqd
_refine_ls_weighting_details 'calc w=1/[\s^2^(Fo^2^)+(0.0541P)^2^+0.0000P] where P=(Fo^2^+2Fc^2^)/3'
_refine_ls_weighting_scheme calc
_refine_ls_wR_factor_gt 0.1531
_refine_ls_wR_factor_ref 0.2046
_reflns_number_gt 1906
_reflns_number_total 4528
_reflns_threshold_expression >2sigma(I)
_cod_data_source_file c5nj00078e2.cif
_cod_data_source_block shelx
_cod_depositor_comments
;
          Adding full bibliography for 7055195.cif.

2018-03-13
Z value and formula fixed to values more according to usual
chemical conventions.                 miguel
;
_cod_original_formula_sum 'C56 H42 Cl2 N4 O8 S2'
_cod_original_formula_weight 1033.96
_cod_original_formula_units_Z 2
_cod_original_sg_symbol_H-M 'P 21/c'
_cod_database_code 7055195

loop_
_symmetry_equiv_pos_as_xyz
'x, y, z'
'-x, y+1/2, -z+1/2'
'-x, -y, -z'
'x, -y-1/2, z-1/2'

loop_
_atom_site_label
_atom_site_type_symbol
_atom_site_fract_x
_atom_site_fract_y
_atom_site_fract_z
_atom_site_U_iso_or_equiv
_atom_site_adp_type
_atom_site_occupancy
_atom_site_symmetry_multiplicity
_atom_site_calc_flag
_atom_site_refinement_flags
C1 C 0.8537(4) 0.1239(4) -0.0060(9) 0.098(3) Uani 1 1 d .
H1A H 0.8606 0.0696 -0.0184 0.148 Uiso 1 1 calc R
H1B H 0.8447 0.1345 0.1029 0.148 Uiso 1 1 calc R
H1C H 0.8996 0.1505 -0.0244 0.148 Uiso 1 1 calc R
C2 C 0.7703(4) 0.2260(4) -0.1251(8) 0.0603(18) Uani 1 1 d .
C3 C 0.8154(4) 0.2810(4) -0.0298(7) 0.0617(18) Uani 1 1 d .
H3 H 0.8604 0.2667 0.0407 0.074 Uiso 1 1 calc R
C4 C 0.7918(4) 0.3580(3) -0.0422(8) 0.0599(18) Uani 1 1 d .
H4 H 0.8209 0.3950 0.0223 0.072 Uiso 1 1 calc R
C5 C 0.7263(4) 0.3798(4) -0.1486(7) 0.0510(16) Uani 1 1 d .
C6 C 0.6829(4) 0.3244(4) -0.2434(8) 0.0673(19) Uani 1 1 d .
H6 H 0.6388 0.3386 -0.3167 0.081 Uiso 1 1 calc R
C7 C 0.7050(4) 0.2484(4) -0.2291(9) 0.077(2) Uani 1 1 d .
H7 H 0.6748 0.2115 -0.2916 0.092 Uiso 1 1 calc R
C8 C 0.7535(4) 0.5173(3) -0.1917(6) 0.0457(15) Uani 1 1 d .
C9 C 0.6310(4) 0.4812(4) -0.1240(7) 0.0571(17) Uani 1 1 d .
C10 C 0.6246(3) 0.5665(3) -0.1324(7) 0.0502(16) Uani 1 1 d .
C11 C 0.8698(3) 0.5707(3) -0.2228(8) 0.0478(15) Uani 1 1 d U
C12 C 0.8634(4) 0.6112(4) -0.3654(8) 0.0654(19) Uani 1 1 d U
H12 H 0.8253 0.5982 -0.4536 0.078 Uiso 1 1 calc R
C13 C 0.9134(4) 0.6717(4) -0.3791(9) 0.080(2) Uani 1 1 d U
H13 H 0.9084 0.6996 -0.4761 0.097 Uiso 1 1 calc R
C14 C 0.9701(5) 0.6904(4) -0.2507(11) 0.085(2) Uani 1 1 d U
H14 H 1.0042 0.7303 -0.2617 0.102 Uiso 1 1 calc R
C15 C 0.9774(4) 0.6508(4) -0.1050(9) 0.070(2) Uani 1 1 d U
H15 H 1.0159 0.6640 -0.0177 0.084 Uiso 1 1 calc R
C16 C 0.9264(4) 0.5906(3) -0.0900(7) 0.0522(16) Uani 1 1 d U
C17 C 0.5652(4) 0.6047(4) -0.0862(8) 0.0585(19) Uani 1 1 d .
C18 C 0.5570(3) 0.6858(4) -0.0783(7) 0.0495(16) Uani 1 1 d .
C19 C 0.5062(4) 0.7328(4) -0.0218(7) 0.0623(18) Uani 1 1 d .
H19 H 0.4627 0.7180 0.0213 0.075 Uiso 1 1 calc R
C20 C 0.5319(4) 0.8090(4) -0.0410(7) 0.0620(18) Uani 1 1 d .
H20 H 0.5085 0.8538 -0.0120 0.074 Uiso 1 1 calc R
C21 C 0.5962(4) 0.8047(3) -0.1090(7) 0.0499(16) Uani 1 1 d .
C22 C 0.6522(4) 0.8576(4) -0.1623(6) 0.0504(16) Uani 1 1 d .
C23 C 0.6495(4) 0.9381(4) -0.1561(7) 0.0591(18) Uani 1 1 d .
C24 C 0.7041(4) 0.9842(4) -0.2108(7) 0.0673(19) Uani 1 1 d .
H24 H 0.7004 1.0374 -0.2046 0.081 Uiso 1 1 calc R
C25 C 0.7633(4) 0.9518(4) -0.2736(8) 0.074(2) Uani 1 1 d .
H25 H 0.8004 0.9829 -0.3091 0.089 Uiso 1 1 calc R
C26 C 0.7685(4) 0.8721(4) -0.2851(7) 0.070(2) Uani 1 1 d .
H26 H 0.8086 0.8499 -0.3297 0.084 Uiso 1 1 calc R
C27 C 0.7141(4) 0.8265(4) -0.2301(7) 0.0590(18) Uani 1 1 d .
H27 H 0.7183 0.7733 -0.2379 0.071 Uiso 1 1 calc R
C28 C 0.9816(4) 0.5687(4) 0.1945(7) 0.086(2) Uani 1 1 d U
H28A H 0.9753 0.5344 0.2821 0.129 Uiso 1 1 calc R
H28B H 0.9726 0.6206 0.2260 0.129 Uiso 1 1 calc R
H28C H 1.0333 0.5642 0.1714 0.129 Uiso 1 1 calc R
N1 N 0.7023(3) 0.4584(3) -0.1607(5) 0.0501(13) Uani 1 1 d .
N2 N 0.8231(3) 0.5058(3) -0.2049(6) 0.0540(14) Uani 1 1 d .
O1 O 0.7892(3) 0.1493(3) -0.1210(6) 0.0843(15) Uani 1 1 d .
O2 O 0.5840(2) 0.4371(2) -0.0854(5) 0.0735(14) Uani 1 1 d .
O3 O 0.6123(2) 0.7288(2) -0.1341(4) 0.0530(11) Uani 1 1 d .
O4 O 0.9268(2) 0.5489(2) 0.0506(5) 0.0686(12) Uiso 1 1 d .
S1 S 0.70576(9) 0.60710(9) -0.19773(18) 0.0524(5) Uani 1 1 d .
Cl1 Cl 0.57708(11) 0.98475(10) -0.0761(2) 0.0892(7) Uani 1 1 d .
H17 H 0.531(3) 0.574(3) -0.063(5) 0.040(16) Uiso 1 1 d .

loop_
_atom_site_aniso_label
_atom_site_aniso_U_11
_atom_site_aniso_U_22
_atom_site_aniso_U_33
_atom_site_aniso_U_23
_atom_site_aniso_U_13
_atom_site_aniso_U_12
C1 0.106(7) 0.037(5) 0.144(7) 0.013(5) -0.004(6) 0.003(5)
C2 0.073(5) 0.039(4) 0.069(5) 0.002(4) 0.015(4) 0.001(4)
C3 0.058(4) 0.049(4) 0.074(5) 0.008(4) -0.002(4) -0.002(4)
C4 0.065(5) 0.031(4) 0.082(5) 0.003(3) 0.006(4) -0.006(4)
C5 0.047(4) 0.045(4) 0.060(4) 0.002(3) 0.006(3) -0.005(3)
C6 0.056(4) 0.045(4) 0.093(5) 0.005(4) -0.009(4) -0.001(4)
C7 0.069(5) 0.051(5) 0.103(6) -0.006(4) -0.009(5) -0.007(4)
C8 0.056(4) 0.031(4) 0.050(4) 0.000(3) 0.010(3) -0.008(3)
C9 0.049(4) 0.048(4) 0.075(5) 0.000(4) 0.012(4) 0.005(4)
C10 0.043(4) 0.039(4) 0.067(4) -0.002(3) 0.007(3) -0.002(3)
C11 0.042(4) 0.038(4) 0.065(4) -0.006(4) 0.016(4) -0.002(3)
C12 0.068(5) 0.059(5) 0.067(5) 0.007(4) 0.007(4) -0.009(4)
C13 0.086(6) 0.074(6) 0.086(6) 0.009(4) 0.029(5) -0.022(5)
C14 0.088(6) 0.048(5) 0.120(7) -0.001(5) 0.019(5) -0.020(4)
C15 0.055(5) 0.050(5) 0.105(6) -0.008(4) 0.013(4) -0.008(4)
C16 0.066(4) 0.040(4) 0.054(4) 0.001(3) 0.020(4) 0.002(3)
C17 0.051(5) 0.042(4) 0.082(5) 0.020(4) 0.009(4) -0.010(4)
C18 0.041(4) 0.049(4) 0.063(4) 0.013(3) 0.020(3) -0.002(3)
C19 0.050(4) 0.059(5) 0.080(5) 0.001(4) 0.017(4) 0.002(4)
C20 0.054(4) 0.048(4) 0.088(5) -0.007(4) 0.021(4) 0.011(4)
C21 0.048(4) 0.040(4) 0.060(4) -0.002(3) 0.004(3) 0.003(3)
C22 0.058(4) 0.046(4) 0.045(4) -0.004(3) 0.002(3) -0.001(4)
C23 0.073(5) 0.054(5) 0.051(4) 0.004(3) 0.012(4) -0.004(4)
C24 0.090(6) 0.040(4) 0.068(5) 0.005(4) 0.003(4) -0.005(4)
C25 0.086(6) 0.058(5) 0.076(5) 0.013(4) 0.007(4) -0.013(5)
C26 0.075(5) 0.070(5) 0.067(5) 0.005(4) 0.016(4) 0.006(4)
C27 0.071(5) 0.052(4) 0.057(4) -0.002(3) 0.022(4) -0.016(4)
C28 0.097(6) 0.081(6) 0.075(5) -0.011(4) -0.001(4) 0.008(5)
N1 0.054(3) 0.025(3) 0.071(3) -0.001(2) 0.012(3) -0.001(3)
N2 0.046(3) 0.039(3) 0.078(4) 0.001(3) 0.014(3) 0.000(3)
O1 0.096(4) 0.035(3) 0.112(4) 0.003(3) -0.009(3) 0.003(3)
O2 0.064(3) 0.045(3) 0.118(4) 0.002(3) 0.034(3) -0.014(3)
O3 0.051(3) 0.040(3) 0.072(3) -0.003(2) 0.021(2) 0.003(2)
S1 0.0528(10) 0.0337(9) 0.0729(11) 0.0052(8) 0.0170(8) -0.0010(8)
Cl1 0.0933(15) 0.0498(12) 0.1282(16) -0.0024(11) 0.0295(13) 0.0155(11)

loop_
_atom_type_symbol
_atom_type_description
_atom_type_scat_dispersion_real
_atom_type_scat_dispersion_imag
_atom_type_scat_source
C C 0.0033 0.0016 'International Tables Vol C Tables 4.2.6.8 and 6.1.1.4'
H H 0.0000 0.0000 'International Tables Vol C Tables 4.2.6.8 and 6.1.1.4'
N N 0.0061 0.0033 'International Tables Vol C Tables 4.2.6.8 and 6.1.1.4'
O O 0.0106 0.0060 'International Tables Vol C Tables 4.2.6.8 and 6.1.1.4'
S S 0.1246 0.1234 'International Tables Vol C Tables 4.2.6.8 and 6.1.1.4'
Cl Cl 0.1484 0.1585 'International Tables Vol C Tables 4.2.6.8 and 6.1.1.4'

loop_
_geom_angle_atom_site_label_1
_geom_angle_atom_site_label_2
_geom_angle_atom_site_label_3
_geom_angle
O1 C1 H1A 109.5
O1 C1 H1B 109.5
H1A C1 H1B 109.5
O1 C1 H1C 109.5
H1A C1 H1C 109.5
H1B C1 H1C 109.5
O1 C2 C7 117.7(7)
O1 C2 C3 122.7(6)
C7 C2 C3 119.6(6)
C2 C3 C4 118.8(6)
C2 C3 H3 120.6
C4 C3 H3 120.6
C5 C4 C3 120.9(6)
C5 C4 H4 119.5
C3 C4 H4 119.5
C4 C5 C6 119.3(6)
C4 C5 N1 120.7(6)
C6 C5 N1 119.9(6)
C7 C6 C5 119.9(6)
C7 C6 H6 120.0
C5 C6 H6 120.0
C2 C7 C6 121.4(7)
C2 C7 H7 119.3
C6 C7 H7 119.3
N2 C8 N1 123.6(5)
N2 C8 S1 126.8(5)
N1 C8 S1 109.5(4)
O2 C9 N1 123.5(6)
O2 C9 C10 126.7(6)
N1 C9 C10 109.7(5)
C17 C10 C9 122.4(6)
C17 C10 S1 126.5(5)
C9 C10 S1 110.9(4)
C12 C11 C16 120.0(6)
C12 C11 N2 122.6(6)
C16 C11 N2 117.4(6)
C11 C12 C13 120.2(6)
C11 C12 H12 119.9
C13 C12 H12 119.9
C14 C13 C12 120.1(7)
C14 C13 H13 119.9
C12 C13 H13 119.9
C15 C14 C13 120.8(7)
C15 C14 H14 119.6
C13 C14 H14 119.6
C14 C15 C16 119.2(7)
C14 C15 H15 120.4
C16 C15 H15 120.4
O4 C16 C11 116.2(6)
O4 C16 C15 124.2(6)
C11 C16 C15 119.7(6)
C10 C17 C18 126.4(6)
C10 C17 H17 111(3)
C18 C17 H17 123(4)
C19 C18 O3 109.5(6)
C19 C18 C17 134.0(6)
O3 C18 C17 116.5(5)
C18 C19 C20 106.7(6)
C18 C19 H19 126.7
C20 C19 H19 126.7
C21 C20 C19 107.4(6)
C21 C20 H20 126.3
C19 C20 H20 126.3
C20 C21 O3 109.0(5)
C20 C21 C22 137.8(6)
O3 C21 C22 113.2(5)
C23 C22 C27 115.6(6)
C23 C22 C21 126.0(6)
C27 C22 C21 118.4(6)
C24 C23 C22 122.5(6)
C24 C23 Cl1 116.5(6)
C22 C23 Cl1 121.0(5)
C25 C24 C23 120.0(7)
C25 C24 H24 120.0
C23 C24 H24 120.0
C24 C25 C26 120.2(7)
C24 C25 H25 119.9
C26 C25 H25 119.9
C27 C26 C25 119.6(6)
C27 C26 H26 120.2
C25 C26 H26 120.2
C26 C27 C22 122.1(6)
C26 C27 H27 118.9
C22 C27 H27 118.9
O4 C28 H28A 109.5
O4 C28 H28B 109.5
H28A C28 H28B 109.5
O4 C28 H28C 109.5
H28A C28 H28C 109.5
H28B C28 H28C 109.5
C9 N1 C8 116.9(5)
C9 N1 C5 121.4(5)
C8 N1 C5 121.3(5)
C8 N2 C11 117.9(5)
C2 O1 C1 118.6(5)
C18 O3 C21 107.5(4)
C16 O4 C28 119.0(5)
C10 S1 C8 92.3(3)

loop_
_geom_bond_atom_site_label_1
_geom_bond_atom_site_label_2
_geom_bond_distance
C1 O1 1.419(7)
C1 H1A 0.9600
C1 H1B 0.9600
C1 H1C 0.9600
C2 O1 1.372(7)
C2 C7 1.366(8)
C2 C3 1.397(8)
C3 C4 1.399(7)
C3 H3 0.9300
C4 C5 1.375(7)
C4 H4 0.9300
C5 C6 1.385(7)
C5 N1 1.427(7)
C6 C7 1.377(8)
C6 H6 0.9300
C7 H7 0.9300
C8 N2 1.255(6)
C8 N1 1.413(7)
C8 S1 1.767(6)
C9 O2 1.206(6)
C9 N1 1.392(7)
C9 C10 1.487(8)
C10 C17 1.341(8)
C10 S1 1.752(6)
C11 C12 1.363(7)
C11 C16 1.393(7)
C11 N2 1.416(7)
C12 C13 1.385(8)
C12 H12 0.9300
C13 C14 1.365(9)
C13 H13 0.9300
C14 C15 1.376(9)
C14 H14 0.9300
C15 C16 1.394(8)
C15 H15 0.9300
C16 O4 1.371(6)
C17 C18 1.419(8)
C17 H17 0.85(5)
C18 C19 1.348(7)
C18 O3 1.364(6)
C19 C20 1.417(8)
C19 H19 0.9300
C20 C21 1.344(7)
C20 H20 0.9300
C21 O3 1.371(6)
C21 C22 1.466(8)
C22 C23 1.400(8)
C22 C27 1.410(7)
C23 C24 1.381(8)
C23 Cl1 1.729(6)
C24 C25 1.357(8)
C24 H24 0.9300
C25 C26 1.392(8)
C25 H25 0.9300
C26 C27 1.376(7)
C26 H26 0.9300
C27 H27 0.9300
C28 O4 1.439(6)
C28 H28A 0.9600
C28 H28B 0.9600
C28 H28C 0.9600

loop_
_geom_torsion_atom_site_label_1
_geom_torsion_atom_site_label_2
_geom_torsion_atom_site_label_3
_geom_torsion_atom_site_label_4
_geom_torsion
O1 C2 C3 C4 179.8(6)
C7 C2 C3 C4 0.7(10)
C2 C3 C4 C5 -1.3(9)
C3 C4 C5 C6 0.5(9)
C3 C4 C5 N1 179.9(5)
C4 C5 C6 C7 0.8(9)
N1 C5 C6 C7 -178.6(6)
O1 C2 C7 C6 -178.5(6)
C3 C2 C7 C6 0.6(11)
C5 C6 C7 C2 -1.4(10)
O2 C9 C10 C17 4.3(11)
N1 C9 C10 C17 -172.9(6)
O2 C9 C10 S1 -179.0(6)
N1 C9 C10 S1 3.8(6)
C16 C11 C12 C13 0.7(9)
N2 C11 C12 C13 -176.5(6)
C11 C12 C13 C14 0.9(11)
C12 C13 C14 C15 -1.4(11)
C13 C14 C15 C16 0.4(11)
C12 C11 C16 O4 177.5(5)
N2 C11 C16 O4 -5.2(8)
C12 C11 C16 C15 -1.6(9)
N2 C11 C16 C15 175.7(5)
C14 C15 C16 O4 -177.9(6)
C14 C15 C16 C11 1.1(9)
C9 C10 C17 C18 175.0(6)
S1 C10 C17 C18 -1.2(10)
C10 C17 C18 C19 -172.8(7)
C10 C17 C18 O3 4.9(10)
O3 C18 C19 C20 -1.0(7)
C17 C18 C19 C20 176.9(7)
C18 C19 C20 C21 0.5(7)
C19 C20 C21 O3 0.2(7)
C19 C20 C21 C22 -180.0(7)
C20 C21 C22 C23 -1.7(11)
O3 C21 C22 C23 178.1(5)
C20 C21 C22 C27 179.9(7)
O3 C21 C22 C27 -0.2(7)
C27 C22 C23 C24 -0.7(9)
C21 C22 C23 C24 -179.2(6)
C27 C22 C23 Cl1 -180.0(4)
C21 C22 C23 Cl1 1.6(9)
C22 C23 C24 C25 0.1(10)
Cl1 C23 C24 C25 179.3(5)
C23 C24 C25 C26 0.8(10)
C24 C25 C26 C27 -1.0(10)
C25 C26 C27 C22 0.3(10)
C23 C22 C27 C26 0.6(9)
C21 C22 C27 C26 179.1(5)
O2 C9 N1 C8 -175.3(6)
C10 C9 N1 C8 2.0(7)
O2 C9 N1 C5 -2.5(9)
C10 C9 N1 C5 174.8(5)
N2 C8 N1 C9 170.3(5)
S1 C8 N1 C9 -6.8(6)
N2 C8 N1 C5 -2.5(8)
S1 C8 N1 C5 -179.6(4)
C4 C5 N1 C9 -118.8(6)
C6 C5 N1 C9 60.6(8)
C4 C5 N1 C8 53.7(7)
C6 C5 N1 C8 -126.9(6)
N1 C8 N2 C11 -175.0(5)
S1 C8 N2 C11 1.6(8)
C12 C11 N2 C8 -74.7(8)
C16 C11 N2 C8 108.1(6)
C7 C2 O1 C1 -175.7(6)
C3 C2 O1 C1 5.2(9)
C19 C18 O3 C21 1.1(6)
C17 C18 O3 C21 -177.2(5)
C20 C21 O3 C18 -0.8(6)
C22 C21 O3 C18 179.4(5)
C11 C16 O4 C28 -177.4(5)
C15 C16 O4 C28 1.7(8)
C17 C10 S1 C8 170.1(6)
C9 C10 S1 C8 -6.4(5)
N2 C8 S1 C10 -169.5(5)
N1 C8 S1 C10 7.4(4)
